data_2205836
loop_
_publ_author_name
'Wang, Hai-Bo'
'Pu, Yue-Qing'
'Chen, Jia-Hui'
'Wang, Jin-Tang'

_publ_section_title
;
 5-Chloromethyl-3-(3-methoxyphenyl)-1,2,4-oxadiazole
;
_journal_issue 5
_journal_name_full 'Acta Crystallographica Section E'
_journal_page_first o1446
_journal_page_last o1447
_journal_paper_doi 10.1107/S1600536805012067
_journal_volume 61
_journal_year 2005
_chemical_formula_iupac 'C10 H9 Cl N2 O2'
_chemical_formula_moiety 'C10 H9 Cl N2 O2'
_chemical_formula_sum 'C10 H9 Cl N2 O2'
_chemical_formula_weight 224.64
_chemical_name_systematic
;
3-[3-(Methoxyl)phenyl]-5-chloromethyl-1,2,4-oxadiazole
;
_space_group_IT_number 14
_symmetry_cell_setting monoclinic
_symmetry_space_group_name_Hall '-P 2ybc'
_symmetry_space_group_name_H-M 'P 1 21/c 1'
_atom_sites_solution_hydrogens geom
_atom_sites_solution_primary direct
_atom_sites_solution_secondary difmap
_cell_angle_alpha 90.00
_cell_angle_beta 97.03(3)
_cell_angle_gamma 90.00
_cell_formula_units_Z 4
_cell_length_a 7.2350(14)
_cell_length_b 9.5600(19)
_cell_length_c 15.454(3)
_cell_measurement_reflns_used 25
_cell_measurement_temperature 293(2)
_cell_measurement_theta_max 13
_cell_measurement_theta_min 9
_cell_volume 1060.9(4)
_computing_cell_refinement 'CAD-4 Software'
_computing_data_collection 'CAD-4 Software (Enraf--Nonius, 1989)'
_computing_data_reduction 'XCAD4 (Harms & Wocadlo, 1995)'
_computing_molecular_graphics 'SHELXTL (Siemens, 1996)'
_computing_publication_material SHELXL97
_computing_structure_refinement 'SHELXL97 (Sheldrick, 1997)'
_computing_structure_solution 'SHELXS97 (Sheldrick, 1997)'
_diffrn_ambient_temperature 293(2)
_diffrn_measured_fraction_theta_full 0.997
_diffrn_measured_fraction_theta_max 0.997
_diffrn_measurement_device_type 'Enraf-Nonius CAD-4'
_diffrn_measurement_method \w/2\q
_diffrn_radiation_monochromator graphite
_diffrn_radiation_source 'fine-focus sealed tube'
_diffrn_radiation_type MoK\a
_diffrn_radiation_wavelength 0.71073
_diffrn_reflns_av_R_equivalents 0.0356
_diffrn_reflns_av_sigmaI/netI 0.1103
_diffrn_reflns_limit_h_max 8
_diffrn_reflns_limit_h_min 0
_diffrn_reflns_limit_k_max 11
_diffrn_reflns_limit_k_min 0
_diffrn_reflns_limit_l_max 18
_diffrn_reflns_limit_l_min -18
_diffrn_reflns_number 2234
_diffrn_reflns_theta_full 25.98
_diffrn_reflns_theta_max 25.98
_diffrn_reflns_theta_min 2.51
_diffrn_standards_decay_% 0
_diffrn_standards_interval_count 200
_diffrn_standards_interval_time 120
_diffrn_standards_number 3
_exptl_absorpt_coefficient_mu 0.340
_exptl_absorpt_correction_type none
_exptl_crystal_colour colourless
_exptl_crystal_density_diffrn 1.407
_exptl_crystal_density_method 'not measured'
_exptl_crystal_description block
_exptl_crystal_F_000 464
_exptl_crystal_size_max 0.4
_exptl_crystal_size_mid 0.3
_exptl_crystal_size_min 0.3
_refine_diff_density_max 0.205
_refine_diff_density_min -0.243
_refine_ls_extinction_method none
_refine_ls_goodness_of_fit_ref 1.014
_refine_ls_hydrogen_treatment constr
_refine_ls_matrix_type full
_refine_ls_number_parameters 136
_refine_ls_number_reflns 2066
_refine_ls_number_restraints 0
_refine_ls_restrained_S_all 1.014
_refine_ls_R_factor_all 0.1908
_refine_ls_R_factor_gt 0.0692
_refine_ls_shift/su_max 0.000
_refine_ls_shift/su_mean 0.000
_refine_ls_structure_factor_coef Fsqd
_refine_ls_weighting_details 'calc w = 1/[\s^2^(Fo^2^)+(0.087P)^2^+0.5P] where P=(Fo^2^+2Fc^2^)/3'
_refine_ls_weighting_scheme calc
_refine_ls_wR_factor_gt 0.1678
_refine_ls_wR_factor_ref 0.2311
_reflns_number_gt 827
_reflns_number_total 2066
_reflns_threshold_expression I>2\s(I)
_cod_data_source_file ww6385.cif
_cod_data_source_block I
_cod_depositor_comments
;
The following automatic conversions were performed:
'_symmetry_cell_setting' value 'Monoclinic' changed to 'monoclinic'
according to '/home/saulius/struct/CIF-dictionaries/cif_core.dic'
dictionary named 'cif_core.dic' version 2.4.1 from 2010-06-29.

Automatic conversion script
Id: cif_fix_enum 1527 2010-12-29 10:47:43Z saulius 

The following automatic conversions were performed:

'_symmetry_cell_setting' value 'Monoclinic' changed to 'monoclinic'
according to /home/saulius/struct/CIF-dictionaries/cif_core.dic
dictionary named 'cif_core.dic' version 2.4.1 from 2010-06-29.

Automatic conversion script
Id: cif_fix_values 1715 2011-07-08 13:25:40Z adriana 
;
_cod_original_sg_symbol_H-M 'P 21 /c'
_cod_database_code 2205836
_cod_database_fobs_code 2205836

loop_
_symmetry_equiv_pos_as_xyz
'x, y, z'
'-x, y+1/2, -z+1/2'
'-x, -y, -z'
'x, -y-1/2, z-1/2'

loop_
_atom_site_label
_atom_site_fract_x
_atom_site_fract_y
_atom_site_fract_z
_atom_site_U_iso_or_equiv
_atom_site_adp_type
_atom_site_calc_flag
_atom_site_refinement_flags
_atom_site_occupancy
_atom_site_type_symbol
Cl 0.3877(3) 0.6560(2) 0.26834(12) 0.1033(8) Uani d . 1 Cl
O1 0.1302(6) 0.9340(4) 0.2208(2) 0.0757(12) Uani d . 1 O
O2 0.2409(6) 1.5055(4) 0.0126(2) 0.0822(13) Uani d . 1 O
N1 0.2236(6) 0.8863(5) 0.0942(3) 0.0598(13) Uani d . 1 N
N2 0.1419(7) 1.0623(5) 0.1771(3) 0.0754(15) Uani d . 1 N
C1 0.1838(9) 0.6894(6) 0.1953(4) 0.0780(18) Uani d . 1 C
H1B 0.1801 0.6278 0.1453 0.094 Uiso calc R 1 H
H1C 0.0744 0.6711 0.2241 0.094 Uiso calc R 1 H
C2 0.1830(8) 0.8354(6) 0.1665(3) 0.0641(15) Uani d . 1 C
C3 0.1993(7) 1.0278(6) 0.1040(3) 0.0545(14) Uani d . 1 C
C4 0.2310(7) 1.1299(5) 0.0362(3) 0.0533(13) Uani d . 1 C
C5 0.2703(8) 1.0842(6) -0.0448(3) 0.0642(15) Uani d . 1 C
H5A 0.2788 0.9890 -0.0561 0.077 Uiso calc R 1 H
C6 0.2965(8) 1.1806(6) -0.1082(3) 0.0703(17) Uani d . 1 C
H6A 0.3215 1.1501 -0.1627 0.084 Uiso calc R 1 H
C7 0.2863(7) 1.3223(7) -0.0917(3) 0.0663(16) Uani d . 1 C
H7A 0.3040 1.3866 -0.1351 0.080 Uiso calc R 1 H
C8 0.2497(8) 1.3684(6) -0.0108(3) 0.0616(15) Uani d . 1 C
C9 0.2228(8) 1.2715(6) 0.0528(3) 0.0647(15) Uani d . 1 C
H9A 0.1988 1.3021 0.1074 0.078 Uiso calc R 1 H
C10 0.2623(10) 1.6088(6) -0.0532(4) 0.087(2) Uani d . 1 C
H10A 0.2532 1.7006 -0.0289 0.131 Uiso calc R 1 H
H10B 0.1662 1.5968 -0.1012 0.131 Uiso calc R 1 H
H10C 0.3819 1.5979 -0.0732 0.131 Uiso calc R 1 H

loop_
_atom_site_aniso_label
_atom_site_aniso_U_11
_atom_site_aniso_U_22
_atom_site_aniso_U_33
_atom_site_aniso_U_12
_atom_site_aniso_U_13
_atom_site_aniso_U_23
Cl 0.0985(14) 0.1103(15) 0.1001(13) 0.0113(11) 0.0076(11) 0.0407(11)
O1 0.107(3) 0.076(3) 0.049(2) -0.004(2) 0.027(2) 0.000(2)
O2 0.129(4) 0.058(2) 0.061(2) -0.004(2) 0.018(2) -0.004(2)
N1 0.071(3) 0.067(3) 0.044(2) 0.004(2) 0.017(2) 0.002(2)
N2 0.112(4) 0.070(3) 0.050(3) -0.001(3) 0.028(3) -0.001(2)
C1 0.100(5) 0.072(4) 0.064(3) 0.000(4) 0.022(3) 0.009(3)
C2 0.070(4) 0.073(4) 0.051(3) -0.002(3) 0.015(3) -0.004(3)
C3 0.056(4) 0.064(4) 0.044(3) 0.003(3) 0.008(3) -0.005(3)
C4 0.055(3) 0.065(4) 0.041(3) -0.002(3) 0.009(2) 0.002(2)
C5 0.075(4) 0.070(4) 0.049(3) 0.013(3) 0.013(3) -0.005(3)
C6 0.086(5) 0.080(5) 0.048(3) 0.012(4) 0.018(3) -0.001(3)
C7 0.068(4) 0.079(4) 0.051(3) 0.004(3) 0.007(3) 0.007(3)
C8 0.071(4) 0.068(4) 0.045(3) -0.007(3) 0.006(3) -0.002(3)
C9 0.077(4) 0.074(4) 0.044(3) 0.000(3) 0.013(3) -0.006(3)
C10 0.122(6) 0.061(4) 0.079(4) -0.003(4) 0.011(4) 0.005(3)

loop_
_atom_type_symbol
_atom_type_description
_atom_type_scat_dispersion_real
_atom_type_scat_dispersion_imag
_atom_type_scat_source
C C 0.0033 0.0016 'International Tables Vol C Tables 4.2.6.8 and 6.1.1.4'
H H 0.0000 0.0000 'International Tables Vol C Tables 4.2.6.8 and 6.1.1.4'
N N 0.0061 0.0033 'International Tables Vol C Tables 4.2.6.8 and 6.1.1.4'
O O 0.0106 0.0060 'International Tables Vol C Tables 4.2.6.8 and 6.1.1.4'
Cl Cl 0.1484 0.1585 'International Tables Vol C Tables 4.2.6.8 and 6.1.1.4'

loop_
_geom_angle_atom_site_label_1
_geom_angle_atom_site_label_2
_geom_angle_atom_site_label_3
_geom_angle
_geom_angle_publ_flag
C2 O1 N2 105.8(4) yes
C8 O2 C10 117.4(4) yes
C2 N1 C3 103.3(4) yes
C3 N2 O1 104.0(4) yes
C2 C1 Cl 109.7(4) yes
C2 C1 H1B 109.7 ?
Cl C1 H1B 109.7 ?
C2 C1 H1C 109.7 ?
Cl C1 H1C 109.7 ?
H1B C1 H1C 108.2 ?
N1 C2 O1 112.9(5) yes
N1 C2 C1 129.2(5) yes
O1 C2 C1 117.9(5) yes
N2 C3 N1 114.0(5) yes
N2 C3 C4 123.3(5) yes
N1 C3 C4 122.8(4) yes
C9 C4 C5 119.7(5) ?
C9 C4 C3 120.3(5) yes
C5 C4 C3 120.0(5) yes
C6 C5 C4 119.5(5) ?
C6 C5 H5A 120.3 ?
C4 C5 H5A 120.3 ?
C5 C6 C7 120.7(5) ?
C5 C6 H6A 119.6 ?
C7 C6 H6A 119.6 ?
C6 C7 C8 120.0(5) ?
C6 C7 H7A 120.0 ?
C8 C7 H7A 120.0 ?
O2 C8 C9 116.2(5) yes
O2 C8 C7 124.6(5) yes
C9 C8 C7 119.3(5) ?
C8 C9 C4 120.8(5) ?
C8 C9 H9A 119.6 ?
C4 C9 H9A 119.6 ?
O2 C10 H10A 109.5 ?
O2 C10 H10B 109.5 ?
H10A C10 H10B 109.5 ?
O2 C10 H10C 109.5 ?
H10A C10 H10C 109.5 ?
H10B C10 H10C 109.5 ?

loop_
_geom_bond_atom_site_label_1
_geom_bond_atom_site_label_2
_geom_bond_distance
_geom_bond_publ_flag
Cl C1 1.773(6) yes
O1 C2 1.348(6) yes
O1 N2 1.407(6) yes
O2 C8 1.363(6) yes
O2 C10 1.440(6) yes
N1 C2 1.285(6) yes
N1 C3 1.376(6) yes
N2 C3 1.294(6) yes
C1 C2 1.465(8) yes
C1 H1B 0.9700 ?
C1 H1C 0.9700 ?
C3 C4 1.470(7) yes
C4 C9 1.381(7) ?
C4 C5 1.387(7) ?
C5 C6 1.375(7) ?
C5 H5A 0.9300 ?
C6 C7 1.381(8) ?
C6 H6A 0.9300 ?
C7 C8 1.382(7) ?
C7 H7A 0.9300 ?
C8 C9 1.381(7) ?
C9 H9A 0.9300 ?
C10 H10A 0.9600 ?
C10 H10B 0.9600 ?
C10 H10C 0.9600 ?

loop_
_geom_hbond_atom_site_label_D
_geom_hbond_atom_site_label_H
_geom_hbond_atom_site_label_A
_geom_hbond_site_symmetry_A
_geom_hbond_distance_DH
_geom_hbond_distance_HA
_geom_hbond_distance_DA
_geom_hbond_angle_DHA
_geom_hbond_publ_flag
C1 H1B O2 1_545 0.97 2.45 3.393(4) 166 yes
C1 H1C N2 2_545 0.97 2.54 3.471(4) 161 yes
C5 H5A N1 . 0.93 2.60 2.912(4) 100 yes

loop_
_geom_torsion_atom_site_label_1
_geom_torsion_atom_site_label_2
_geom_torsion_atom_site_label_3
_geom_torsion_atom_site_label_4
_geom_torsion
C2 O1 N2 C3 -0.2(6)
C3 N1 C2 O1 1.5(6)
C3 N1 C2 C1 -179.7(6)
N2 O1 C2 N1 -0.9(6)
N2 O1 C2 C1 -179.8(5)
Cl C1 C2 N1 101.7(6)
Cl C1 C2 O1 -79.6(6)
O1 N2 C3 N1 1.2(6)
O1 N2 C3 C4 179.6(5)
C2 N1 C3 N2 -1.7(6)
C2 N1 C3 C4 179.8(5)
N2 C3 C4 C9 8.3(8)
N1 C3 C4 C9 -173.4(5)
N2 C3 C4 C5 -172.0(5)
N1 C3 C4 C5 6.2(8)
C9 C4 C5 C6 -1.4(8)
C3 C4 C5 C6 178.9(5)
C4 C5 C6 C7 0.7(9)
C5 C6 C7 C8 0.2(9)
C10 O2 C8 C9 -178.0(5)
C10 O2 C8 C7 3.1(9)
C6 C7 C8 O2 178.5(6)
C6 C7 C8 C9 -0.4(9)
O2 C8 C9 C4 -179.3(5)
C7 C8 C9 C4 -0.3(9)
C5 C4 C9 C8 1.2(9)
C3 C4 C9 C8 -179.1(5)

loop_
_cod_related_entry_id
_cod_related_entry_database
_cod_related_entry_code
1 ChemSpider 3029042
